data_4307297
loop_
_publ_author_name
'Anjan Kumar Das'
'Zohreh Moatazedi'
'Garry Mund'
'Andrew J. Bennet'
'Raymond J. Batchelor'
'Daniel B. Leznoff'

_publ_contact_author_address
; 
 Department of Chemistry
 Simon Fraser University
 Burnaby, British Columbia
 Canada   V5A 1S6 
;
_publ_contact_author_email dleznoff@sfu.ca
_publ_contact_author_fax 604-291-3765
_publ_contact_author_name 'Leznoff, Daniel B.'
_publ_contact_author_phone 604-291-4887
_publ_section_title
;
Chelating or Bridging? Halide-Controlled Binding Mode of Diamido Donor
Ligands in Iron(III) Complexes
;
_journal_name_full 'Inorganic Chemistry'
_journal_page_first 366
_journal_page_last 368
_journal_paper_doi 10.1021/ic061832m
_journal_volume 46
_journal_year 2007
_chemical_formula_moiety 'C22 H34 Br1 Fe1 N2 O1 Si2'
_chemical_formula_sum 'C22 H34 Br Fe N2 O Si2'
_chemical_formula_weight 534.45
_chemical_name_systematic ?
_space_group_IT_number 14
_symmetry_cell_setting monoclinic
_symmetry_space_group_name_Hall '-P 2ybc'
_symmetry_space_group_name_H-M 'P 1 21/c 1'
_atom_sites_solution_hydrogens geom
_atom_sites_solution_primary direct
_cell_angle_alpha 90
_cell_angle_beta 117.06(3)
_cell_angle_gamma 90
_cell_formula_units_Z 4
_cell_length_a 15.990(7)
_cell_length_b 12.009(2)
_cell_length_c 15.105(5)
_cell_measurement_reflns_used 32
_cell_measurement_temperature 293
_cell_measurement_theta_max 14.5
_cell_measurement_theta_min 13.5
_cell_volume 2583.0(16)
_computing_cell_refinement 'NRC DIFRAC'
_computing_data_collection 'NRC DIFRAC'
_computing_data_reduction 'NRCVAX DATRD2'
_computing_molecular_graphics 'Ortep-3 & PovRay'
_computing_publication_material CRYSTALS
_computing_structure_refinement CRYSTALS
_computing_structure_solution 'SIR 92'
_diffrn_ambient_temperature 293
_diffrn_measured_fraction_theta_full 1.000
_diffrn_measured_fraction_theta_max 1.000
_diffrn_measurement_device_type 'Enraf-Nonius CAD4'
_diffrn_measurement_method \w/2\q
_diffrn_radiation_detector PMT
_diffrn_radiation_monochromator graphite
_diffrn_radiation_source 'Sealed Tube'
_diffrn_radiation_type 'Mo K\a'
_diffrn_radiation_wavelength 0.70930
_diffrn_reflns_av_R_equivalents 0.000
_diffrn_reflns_limit_h_max 17
_diffrn_reflns_limit_h_min 0
_diffrn_reflns_limit_k_max 0
_diffrn_reflns_limit_k_min -13
_diffrn_reflns_limit_l_max 14
_diffrn_reflns_limit_l_min -16
_diffrn_reflns_number 3822
_diffrn_reflns_theta_full 23.042
_diffrn_reflns_theta_max 23.042
_diffrn_reflns_theta_min 2.218
_diffrn_source_current 16.0000
_diffrn_source_voltage 46.0000
_diffrn_standards_decay_% 11.670
_diffrn_standards_interval_count 56
_diffrn_standards_interval_time 100
_diffrn_standards_number 2
_exptl_absorpt_coefficient_mu 2.239
_exptl_absorpt_correction_T_max 0.610518
_exptl_absorpt_correction_T_min 0.371517
_exptl_absorpt_correction_type psi-scan
_exptl_crystal_colour 'Dark Red'
_exptl_crystal_density_diffrn 1.374
_exptl_crystal_description 'Plate '
_exptl_crystal_F_000 1107.79
_exptl_crystal_size_max 0.43
_exptl_crystal_size_mid 0.43
_exptl_crystal_size_min 0.09
_refine_diff_density_max 0.49
_refine_diff_density_min -0.46
_refine_ls_extinction_method none
_refine_ls_goodness_of_fit_ref 1.5026
_refine_ls_hydrogen_treatment constr
_refine_ls_matrix_type full
_refine_ls_number_parameters 187
_refine_ls_number_reflns 1453
_refine_ls_number_restraints 0
_refine_ls_R_factor_all 0.2025
_refine_ls_R_factor_gt 0.0482
_refine_ls_shift/su_max 0.000281
_refine_ls_structure_factor_coef F
_refine_ls_weighting_details
;
 w=1/[\s^2^(F^2^) + (0.02*P)^2^] 
where P=max(Fo^2^,0) 
;
_refine_ls_weighting_scheme calc
_refine_ls_wR_factor_all 0.0517
_refine_ls_wR_factor_gt 0.0431
_refine_ls_wR_factor_ref 0.0431
_reflns_limit_h_max 17
_reflns_limit_h_min 0
_reflns_limit_k_max 0
_reflns_limit_k_min -13
_reflns_limit_l_max 14
_reflns_limit_l_min -16
_reflns_number_gt 1453
_reflns_number_total 3614
_reflns_threshold_expression I>2.50u(I)
_oxford_diffrn_Wilson_B_factor 3.42
_oxford_diffrn_Wilson_scale 2.11
_oxford_refine_ls_scale 0.7085(16)
_cod_data_source_file ic061832msi20061117_085258_4.cif
_cod_data_source_block '[(NON)FeBr]2'
_cod_depositor_comments
;
The following automatic conversions were performed:
'_symmetry_cell_setting' value 'Monoclinic' changed to 'monoclinic'
according to '/home/saulius/struct/CIF-dictionaries/cif_core.dic'
dictionary named 'cif_core.dic' version 2.4.1 from
2010-06-29.

'_exptl_absorpt_correction_type' value 'Psi-Scan' changed to
'psi-scan' according to
'/home/saulius/struct/CIF-dictionaries/cif_core.dic' dictionary named
'cif_core.dic' version 2.4.1 from 2010-06-29.

Automatic conversion script
Id: cif_fix_enum 1527 2010-12-29 10:47:43Z saulius 
;
_cod_original_sg_symbol_H-M 'P 1 21/c 1 '
_cod_original_formula_sum 'C22 H34 Br1 Fe1 N2 O1 Si2'
_cod_database_code 4307297

loop_
_symmetry_equiv_pos_as_xyz
x,y,z
-x,-y,-z
-x,y+1/2,-z+1/2
x,-y+1/2,z+1/2

loop_
_atom_site_label
_atom_site_type_symbol
_atom_site_fract_x
_atom_site_fract_y
_atom_site_fract_z
_atom_site_U_iso_or_equiv
_atom_site_occupancy
_atom_site_adp_type
_atom_site_refinement_flags_posn
_atom_site_refinement_flags_adp
_atom_site_refinement_flags_occupancy
_atom_site_disorder_assembly
_atom_site_disorder_group
_atom_site_attached_hydrogens
Fe1 Fe 0.61153(10) -0.47520(12) 0.55580(11) 0.0388 1.0000 Uani . . . . . .
Br1 Br 0.49322(8) -0.43105(10) 0.38437(8) 0.0452 1.0000 Uani . . . . . .
Si2 Si 0.5629(2) -0.2333(3) 0.5922(3) 0.0528 1.0000 Uani . . . . . .
Si10 Si 0.6472(5) -0.6950(7) 0.4618(6) 0.035(3) 0.5000 Uiso . . . . 1 .
Si11 Si 0.6496(6) -0.7129(7) 0.4932(7) 0.046(3) 0.5000 Uiso . . . . 2 .
O1 O 0.5375(4) -0.7041(5) 0.4436(5) 0.0426 1.0000 Uani . . . . . .
N1 N 0.6909(5) -0.5804(6) 0.5427(5) 0.0365 1.0000 Uani . . . . . .
N2 N 0.6461(5) -0.3388(6) 0.6241(6) 0.0374 1.0000 Uani . . . . . .
C1 C 0.6447(16) -0.691(2) 0.3407(16) 0.068(4) 0.5000 Uiso . . . . 1 .
C2 C 0.7113(16) -0.821(2) 0.5252(17) 0.068(4) 0.5000 Uiso . . . . 1 .
C3 C 0.5554(8) -0.1464(10) 0.4865(9) 0.083(4) 1.0000 Uiso . . . . . .
C4 C 0.5870(8) -0.1409(10) 0.6983(8) 0.082(4) 1.0000 Uiso . . . . . .
C5 C 0.7897(7) -0.5554(8) 0.5896(7) 0.041(3) 1.0000 Uiso . . . . . .
C6 C 0.8454(7) -0.5819(9) 0.6895(8) 0.045(3) 1.0000 Uiso . . . . . .
C7 C 0.9391(7) -0.5522(9) 0.7332(8) 0.056(3) 1.0000 Uiso . . . . . .
C8 C 0.9799(8) -0.4997(10) 0.6823(9) 0.060(3) 1.0000 Uiso . . . . . .
C9 C 0.9254(8) -0.4759(9) 0.5858(9) 0.060(3) 1.0000 Uiso . . . . . .
C10 C 0.8297(7) -0.5018(9) 0.5362(8) 0.051(3) 1.0000 Uiso . . . . . .
C11 C 0.7370(7) -0.3257(9) 0.7065(8) 0.044(3) 1.0000 Uiso . . . . . .
C12 C 0.7570(7) -0.3644(9) 0.8030(8) 0.047(3) 1.0000 Uiso . . . . . .
C13 C 0.8477(8) -0.3532(9) 0.8785(9) 0.061(4) 1.0000 Uiso . . . . . .
C14 C 0.9191(8) -0.3082(10) 0.8647(9) 0.056(3) 1.0000 Uiso . . . . . .
C15 C 0.9012(8) -0.2730(9) 0.7736(8) 0.057(3) 1.0000 Uiso . . . . . .
C16 C 0.8099(7) -0.2783(9) 0.6916(8) 0.045(3) 1.0000 Uiso . . . . . .
C17 C 0.8059(8) -0.6382(10) 0.7512(8) 0.0692 1.0000 Uani . . . . . .
C18 C 1.0822(7) -0.4663(11) 0.7325(10) 0.1145 1.0000 Uani . . . . . .
C19 C 0.7729(8) -0.4649(10) 0.4310(8) 0.0747 1.0000 Uani . . . . . .
C20 C 0.6816(8) -0.4101(10) 0.8243(7) 0.0736 1.0000 Uani . . . . . .
C21 C 1.0185(7) -0.3019(11) 0.9493(9) 0.1006 1.0000 Uani . . . . . .
C22 C 0.7938(7) -0.2333(10) 0.5922(8) 0.0671 1.0000 Uani . . . . . .
C23 C 0.6814(16) -0.738(2) 0.3859(17) 0.068(4) 0.5000 Uiso . . . . 2 .
C24 C 0.6926(17) -0.831(2) 0.5721(17) 0.068(4) 0.5000 Uiso . . . . 2 .
H11 H 0.6130 -0.6259 0.3042 0.077(8) 0.5000 Uiso R . . . 1 .
H12 H 0.7089 -0.6899 0.3524 0.077(8) 0.5000 Uiso R . . . 1 .
H13 H 0.6143 -0.7564 0.3030 0.077(8) 0.5000 Uiso R . . . 1 .
H21 H 0.7099 -0.8237 0.5880 0.077(8) 0.5000 Uiso R . . . 1 .
H22 H 0.7753 -0.8187 0.5361 0.077(8) 0.5000 Uiso R . . . 1 .
H23 H 0.6807 -0.8852 0.4866 0.077(8) 0.5000 Uiso R . . . 1 .
H31 H 0.6063 -0.0935 0.5108 0.113(8) 1.0000 Uiso R . . . . .
H32 H 0.5601 -0.1935 0.4376 0.113(8) 1.0000 Uiso R . . . . .
H33 H 0.4963 -0.1077 0.4575 0.113(8) 1.0000 Uiso R . . . . .
H41 H 0.6510 -0.1159 0.7253 0.123(8) 1.0000 Uiso R . . . . .
H42 H 0.5774 -0.1817 0.7478 0.123(8) 1.0000 Uiso R . . . . .
H43 H 0.5450 -0.0783 0.6753 0.123(8) 1.0000 Uiso R . . . . .
H71 H 0.9754 -0.5692 0.8003 0.065(8) 1.0000 Uiso R . . . . .
H91 H 0.9516 -0.4400 0.5498 0.067(8) 1.0000 Uiso R . . . . .
H131 H 0.8601 -0.3767 0.9421 0.067(8) 1.0000 Uiso R . . . . .
H151 H 0.9503 -0.2445 0.7635 0.063(8) 1.0000 Uiso R . . . . .
H171 H 0.8403 -0.6142 0.8190 0.110(8) 1.0000 Uiso R . . . . .
H172 H 0.8117 -0.7177 0.7476 0.110(8) 1.0000 Uiso R . . . . .
H173 H 0.7410 -0.6188 0.7267 0.110(8) 1.0000 Uiso R . . . . .
H181 H 1.0936 -0.4132 0.6913 0.138(8) 1.0000 Uiso R . . . . .
H182 H 1.1212 -0.5308 0.7427 0.138(8) 1.0000 Uiso R . . . . .
H183 H 1.0961 -0.4328 0.7955 0.138(8) 1.0000 Uiso R . . . . .
H191 H 0.8071 -0.4098 0.4147 0.112(8) 1.0000 Uiso R . . . . .
H192 H 0.7593 -0.5276 0.3870 0.112(8) 1.0000 Uiso R . . . . .
H193 H 0.7154 -0.4335 0.4249 0.112(8) 1.0000 Uiso R . . . . .
H201 H 0.6925 -0.3879 0.8896 0.118(8) 1.0000 Uiso R . . . . .
H202 H 0.6822 -0.4899 0.8211 0.118(8) 1.0000 Uiso R . . . . .
H203 H 0.6219 -0.3819 0.7764 0.118(8) 1.0000 Uiso R . . . . .
H211 H 1.0609 -0.2752 0.9252 0.122(8) 1.0000 Uiso R . . . . .
H212 H 1.0376 -0.3746 0.9775 0.122(8) 1.0000 Uiso R . . . . .
H213 H 1.0185 -0.2519 0.9987 0.122(8) 1.0000 Uiso R . . . . .
H221 H 0.8520 -0.2294 0.5887 0.096(8) 1.0000 Uiso R . . . . .
H222 H 0.7509 -0.2806 0.5401 0.096(8) 1.0000 Uiso R . . . . .
H223 H 0.7675 -0.1598 0.5849 0.096(8) 1.0000 Uiso R . . . . .
H231 H 0.6603 -0.6773 0.3395 0.077(8) 0.5000 Uiso R . . . 2 .
H232 H 0.7483 -0.7459 0.4123 0.077(8) 0.5000 Uiso R . . . 2 .
H233 H 0.6513 -0.8056 0.3525 0.077(8) 0.5000 Uiso R . . . 2 .
H241 H 0.6782 -0.8191 0.6267 0.077(8) 0.5000 Uiso R . . . 2 .
H242 H 0.7593 -0.8376 0.5969 0.077(8) 0.5000 Uiso R . . . 2 .
H243 H 0.6623 -0.8972 0.5372 0.077(8) 0.5000 Uiso R . . . 2 .

loop_
_atom_site_aniso_label
_atom_site_aniso_U_11
_atom_site_aniso_U_22
_atom_site_aniso_U_33
_atom_site_aniso_U_23
_atom_site_aniso_U_13
_atom_site_aniso_U_12
Fe1 0.0347(10) 0.0418(11) 0.0373(11) -0.0025(9) 0.0141(8) 0.0001(8)
Br1 0.0438(7) 0.0520(8) 0.0375(7) 0.0027(7) 0.0164(6) -0.0016(7)
Si2 0.046(2) 0.048(2) 0.063(3) -0.0191(19) 0.023(2) -0.0027(18)
O1 0.030(4) 0.043(5) 0.049(5) -0.014(4) 0.013(4) 0.000(4)
N1 0.026(5) 0.043(6) 0.033(5) -0.007(5) 0.007(4) 0.000(5)
N2 0.028(5) 0.042(6) 0.037(6) -0.020(5) 0.010(4) -0.005(5)
C17 0.076(9) 0.082(9) 0.051(9) 0.019(8) 0.030(8) 0.017(8)
C18 0.037(8) 0.089(12) 0.178(16) -0.015(11) 0.014(9) -0.026(8)
C19 0.090(10) 0.095(11) 0.055(9) 0.010(8) 0.046(8) -0.014(8)
C20 0.083(9) 0.101(11) 0.039(8) -0.012(8) 0.029(7) -0.025(9)
C21 0.062(9) 0.118(12) 0.081(11) -0.011(10) -0.003(8) -0.018(9)
C22 0.054(8) 0.078(10) 0.069(9) 0.002(8) 0.027(7) -0.018(7)

loop_
_atom_type_symbol
_atom_type_scat_dispersion_real
_atom_type_scat_dispersion_imag
_atom_type_scat_Cromer_Mann_a1
_atom_type_scat_Cromer_Mann_b1
_atom_type_scat_Cromer_Mann_a2
_atom_type_scat_Cromer_Mann_b2
_atom_type_scat_Cromer_Mann_a3
_atom_type_scat_Cromer_Mann_b3
_atom_type_scat_Cromer_Mann_a4
_atom_type_scat_Cromer_Mann_b4
_atom_type_scat_Cromer_Mann_c
_atom_type_scat_source
Fe 0.3463 0.8444 11.7695 4.7611 7.3573 0.3072 3.5222 15.3535 2.3045 76.8805 1.0369 'International Tables Vol C 4.2.6.8 and 6.1.1.4'
Br -0.2901 2.4595 17.1789 2.1723 5.2358 16.5796 5.6377 0.2609 3.9851 41.4328 2.9557 'International Tables Vol C 4.2.6.8 and 6.1.1.4'
Si 0.0817 0.0704 6.2915 2.4386 3.0353 32.3337 1.9891 0.6785 1.5410 81.6937 1.1407 'International Tables Vol C 4.2.6.8 and 6.1.1.4'
O 0.0106 0.0060 3.0485 13.2771 2.2868 5.7011 1.5463 0.3239 0.8670 32.9089 0.2508 'International Tables Vol C 4.2.6.8 and 6.1.1.4'
N 0.0061 0.0033 12.2126 0.0057 3.1322 9.8933 2.0125 28.9975 1.1663 0.5826 -11.5290 'International Tables Vol C 4.2.6.8 and 6.1.1.4'
C 0.0033 0.0016 2.3100 20.8439 1.0200 10.2075 1.5886 0.5687 0.8650 51.6512 0.2156 'International Tables Vol C 4.2.6.8 and 6.1.1.4'
H 0.0000 0.0000 0.4930 10.5109 0.3229 26.1257 0.1402 3.1424 0.0408 57.7998 0.0030 'International Tables Vol C 4.2.6.8 and 6.1.1.4'
Cl 0.1484 0.1585 11.4604 0.0104 7.1964 1.1662 6.2556 18.5194 1.6455 47.7784 -9.5574 'International Tables Vol C 4.2.6.8 and 6.1.1.4'

loop_
_geom_angle_atom_site_label_1
_geom_angle_site_symmetry_1
_geom_angle_atom_site_label_2
_geom_angle_site_symmetry_2
_geom_angle_atom_site_label_3
_geom_angle_site_symmetry_3
_geom_angle
_geom_angle_publ_flag
Br1 2_646 Fe1 . Br1 . 98.96(7) yes
Br1 2_646 Fe1 . N1 . 109.5(2) yes
Br1 . Fe1 . N1 . 105.5(2) yes
Br1 2_646 Fe1 . N2 . 105.8(2) yes
Br1 . Fe1 . N2 . 106.4(2) yes
N1 . Fe1 . N2 . 127.2(3) yes
Fe1 2_646 Br1 . Fe1 . 81.04(7) yes
O1 2_646 Si2 . N2 . 105.7(4) yes
O1 2_646 Si2 . C3 . 107.8(5) yes
N2 . Si2 . C3 . 112.8(5) yes
O1 2_646 Si2 . C4 . 110.6(4) yes
N2 . Si2 . C4 . 111.5(5) yes
C3 . Si2 . C4 . 108.3(5) yes
O1 . Si10 . N1 . 102.9(5) yes
O1 . Si10 . C1 . 107.4(9) yes
N1 . Si10 . C1 . 120.0(9) yes
O1 . Si10 . C2 . 109.4(9) yes
N1 . Si10 . C2 . 109.3(9) yes
C1 . Si10 . C2 . 107.4(11) yes
O1 . Si11 . N1 . 105.3(6) yes
O1 . Si11 . C23 . 106.5(9) yes
N1 . Si11 . C23 . 107.9(9) yes
O1 . Si11 . C24 . 112.2(10) yes
N1 . Si11 . C24 . 118.7(10) yes
C23 . Si11 . C24 . 105.6(11) yes
Si10 . O1 . Si2 2_646 154.0(5) yes
Si10 . N1 . Fe1 . 121.9(5) yes
Si10 . N1 . C5 . 120.3(7) yes
Fe1 . N1 . C5 . 117.1(6) yes
Fe1 . N2 . Si2 . 119.0(4) yes
Fe1 . N2 . C11 . 120.2(6) yes
Si2 . N2 . C11 . 120.6(6) yes
Si10 . C1 . H11 . 111.3 no
Si10 . C1 . H12 . 106.4 no
H11 . C1 . H12 . 109.5 no
Si10 . C1 . H13 . 110.6 no
H11 . C1 . H13 . 109.5 no
H12 . C1 . H13 . 109.5 no
Si10 . C2 . H21 . 106.8 no
Si10 . C2 . H22 . 111.7 no
H21 . C2 . H22 . 109.5 no
Si10 . C2 . H23 . 109.8 no
H21 . C2 . H23 . 109.5 no
H22 . C2 . H23 . 109.5 no
Si2 . C3 . H31 . 109.2 no
Si2 . C3 . H32 . 109.4 no
H31 . C3 . H32 . 109.5 no
Si2 . C3 . H33 . 109.0 no
H31 . C3 . H33 . 109.9 no
H32 . C3 . H33 . 109.8 no
Si2 . C4 . H41 . 108.6 no
Si2 . C4 . H42 . 109.0 no
H41 . C4 . H42 . 110.1 no
Si2 . C4 . H43 . 108.8 no
H41 . C4 . H43 . 110.0 no
H42 . C4 . H43 . 110.2 no
N1 . C5 . C6 . 120.1(9) yes
N1 . C5 . C10 . 120.1(9) yes
C6 . C5 . C10 . 119.8(10) yes
C5 . C6 . C7 . 118.5(10) yes
C5 . C6 . C17 . 122.2(10) yes
C7 . C6 . C17 . 119.3(10) yes
C6 . C7 . C8 . 122.8(11) yes
C6 . C7 . H71 . 117.7 no
C8 . C7 . H71 . 119.5 no
C7 . C8 . C9 . 117.9(11) yes
C7 . C8 . C18 . 121.6(12) yes
C9 . C8 . C18 . 120.5(12) yes
C8 . C9 . C10 . 123.0(12) yes
C8 . C9 . H91 . 119.4 no
C10 . C9 . H91 . 117.7 no
C9 . C10 . C5 . 118.1(11) yes
C9 . C10 . C19 . 119.4(11) yes
C5 . C10 . C19 . 122.4(10) yes
N2 . C11 . C12 . 121.4(9) yes
N2 . C11 . C16 . 119.7(9) yes
C12 . C11 . C16 . 118.8(10) yes
C11 . C12 . C13 . 118.3(11) yes
C11 . C12 . C20 . 121.1(10) yes
C13 . C12 . C20 . 120.5(10) yes
C12 . C13 . C14 . 123.3(11) yes
C12 . C13 . H131 . 118.1 no
C14 . C13 . H131 . 118.6 no
C13 . C14 . C15 . 118.7(11) yes
C13 . C14 . C21 . 121.3(11) yes
C15 . C14 . C21 . 120.0(11) yes
C14 . C15 . C16 . 122.4(11) yes
C14 . C15 . H151 . 118.8 no
C16 . C15 . H151 . 118.9 no
C15 . C16 . C11 . 118.5(10) yes
C15 . C16 . C22 . 119.7(10) yes
C11 . C16 . C22 . 121.8(10) yes
C6 . C17 . H171 . 109.2 no
C6 . C17 . H172 . 109.4 no
H171 . C17 . H172 . 109.6 no
C6 . C17 . H173 . 109.7 no
H171 . C17 . H173 . 109.4 no
H172 . C17 . H173 . 109.5 no
C8 . C18 . H181 . 109.3 no
C8 . C18 . H182 . 110.0 no
H181 . C18 . H182 . 109.7 no
C8 . C18 . H183 . 108.5 no
H181 . C18 . H183 . 109.6 no
H182 . C18 . H183 . 109.7 no
C10 . C19 . H191 . 109.6 no
C10 . C19 . H192 . 109.9 no
H191 . C19 . H192 . 109.8 no
C10 . C19 . H193 . 108.1 no
H191 . C19 . H193 . 109.7 no
H192 . C19 . H193 . 109.7 no
C12 . C20 . H201 . 109.5 no
C12 . C20 . H202 . 109.3 no
H201 . C20 . H202 . 109.1 no
C12 . C20 . H203 . 109.5 no
H201 . C20 . H203 . 109.3 no
H202 . C20 . H203 . 110.1 no
C14 . C21 . H211 . 110.3 no
C14 . C21 . H212 . 109.2 no
H211 . C21 . H212 . 109.6 no
C14 . C21 . H213 . 108.4 no
H211 . C21 . H213 . 109.6 no
H212 . C21 . H213 . 109.8 no
C16 . C22 . H221 . 110.1 no
C16 . C22 . H222 . 109.9 no
H221 . C22 . H222 . 109.4 no
C16 . C22 . H223 . 108.2 no
H221 . C22 . H223 . 109.5 no
H222 . C22 . H223 . 109.7 no
Si11 . C23 . H231 . 110.7 no
Si11 . C23 . H232 . 109.6 no
H231 . C23 . H232 . 109.5 no
Si11 . C23 . H233 . 108.1 no
H231 . C23 . H233 . 109.5 no
H232 . C23 . H233 . 109.5 no
Si11 . C24 . H241 . 107.0 no
Si11 . C24 . H242 . 110.8 no
H241 . C24 . H242 . 109.5 no
Si11 . C24 . H243 . 110.6 no
H241 . C24 . H243 . 109.5 no
H242 . C24 . H243 . 109.5 no

loop_
_geom_bond_atom_site_label_1
_geom_bond_site_symmetry_1
_geom_bond_atom_site_label_2
_geom_bond_site_symmetry_2
_geom_bond_distance
_geom_bond_publ_flag
Fe1 . Br1 2_646 2.503(2) yes
Fe1 . Br1 . 2.471(2) yes
Fe1 . N1 . 1.864(8) yes
Fe1 . N2 . 1.880(7) yes
Si2 . O1 2_646 1.626(6) yes
Si2 . N2 . 1.740(8) yes
Si2 . C3 . 1.866(11) yes
Si2 . C4 . 1.839(11) yes
Si10 . O1 . 1.651(9) yes
Si10 . N1 . 1.761(10) yes
Si10 . C1 . 1.81(2) yes
Si10 . C2 . 1.83(2) yes
Si11 . O1 . 1.600(10) yes
Si11 . N1 . 1.755(11) yes
Si11 . C23 . 1.93(2) yes
Si11 . C24 . 1.77(2) yes
N1 . C5 . 1.439(11) yes
N2 . C11 . 1.428(11) yes
C1 . H11 . 0.960 no
C1 . H12 . 0.960 no
C1 . H13 . 0.960 no
C2 . H21 . 0.960 no
C2 . H22 . 0.960 no
C2 . H23 . 0.960 no
C3 . H31 . 0.963 no
C3 . H32 . 0.960 no
C3 . H33 . 0.962 no
C4 . H41 . 0.962 no
C4 . H42 . 0.963 no
C4 . H43 . 0.962 no
C5 . C6 . 1.395(12) yes
C5 . C10 . 1.394(13) yes
C6 . C7 . 1.383(13) yes
C6 . C17 . 1.503(13) yes
C7 . C8 . 1.367(13) yes
C7 . H71 . 0.934 no
C8 . C9 . 1.344(13) yes
C8 . C18 . 1.512(14) yes
C9 . C10 . 1.399(14) yes
C9 . H91 . 0.931 no
C10 . C19 . 1.495(13) yes
C11 . C12 . 1.422(13) yes
C11 . C16 . 1.404(12) yes
C12 . C13 . 1.385(13) yes
C12 . C20 . 1.486(13) yes
C13 . C14 . 1.361(13) yes
C13 . H131 . 0.931 no
C14 . C15 . 1.341(13) yes
C14 . C21 . 1.522(14) yes
C15 . C16 . 1.422(13) yes
C15 . H151 . 0.931 no
C16 . C22 . 1.503(13) yes
C17 . H171 . 0.960 no
C17 . H172 . 0.963 no
C17 . H173 . 0.959 no
C18 . H181 . 0.963 no
C18 . H182 . 0.962 no
C18 . H183 . 0.962 no
C19 . H191 . 0.959 no
C19 . H192 . 0.961 no
C19 . H193 . 0.959 no
C20 . H201 . 0.958 no
C20 . H202 . 0.961 no
C20 . H203 . 0.959 no
C21 . H211 . 0.959 no
C21 . H212 . 0.958 no
C21 . H213 . 0.958 no
C22 . H221 . 0.958 no
C22 . H222 . 0.960 no
C22 . H223 . 0.962 no
C23 . H231 . 0.960 no
C23 . H232 . 0.960 no
C23 . H233 . 0.960 no
C24 . H241 . 0.960 no
C24 . H242 . 0.960 no
C24 . H243 . 0.960 no
